data_2220911
loop_
_publ_author_name
'Akhtar, Tashfeen'
'Khawar Rauf, M.'
'Ebihara, Masahiro'
'Hameed, Shahid'

_publ_section_title
;
 2-(4-Bromophenoxy)propanohydrazide
;
_journal_coeditor_code SI2151
_journal_issue 2
_journal_name_full 'Acta Crystallographica Section E'
_journal_page_first o441
_journal_paper_doi 10.1107/S1600536809003134
_journal_volume 65
_journal_year 2009
_chemical_formula_iupac 'C9 H11 Br N2 O2'
_chemical_formula_moiety 'C9 H11 Br N2 O2'
_chemical_formula_sum 'C9 H11 Br N2 O2'
_chemical_formula_weight 259.11
_chemical_name_common '2-(4-Bromophenoxy)propane hydrazide'
_chemical_name_systematic
;
2-(4-Bromophenoxy)propanohydrazide
;
_space_group_IT_number 14
_symmetry_cell_setting monoclinic
_symmetry_space_group_name_Hall '-P 2ybc'
_symmetry_space_group_name_H-M 'P 1 21/c 1'
_atom_sites_solution_hydrogens geom
_atom_sites_solution_primary direct
_atom_sites_solution_secondary difmap
_audit_creation_method SHELXL-97
_cell_angle_alpha 90.00
_cell_angle_beta 112.712(6)
_cell_angle_gamma 90.00
_cell_formula_units_Z 4
_cell_length_a 10.2598(14)
_cell_length_b 4.8009(7)
_cell_length_c 23.322(3)
_cell_measurement_reflns_used 2804
_cell_measurement_temperature 113(2)
_cell_measurement_theta_max 27.5
_cell_measurement_theta_min 3.4
_cell_volume 1059.7(3)
_computing_cell_refinement 'CrystalClear (Molecular Structure Corporation & Rigaku, 2001)'
_computing_data_collection 'CrystalClear (Molecular Structure Corporation & Rigaku, 2001)'
_computing_data_reduction 'TEXSAN (Molecular Structure Corporation & Rigaku, 2004)'
_computing_molecular_graphics 'ORTEPII (Johnson, 1976)'
_computing_publication_material
;
SHELXL97 (Sheldrick, 2008) and
TEXSAN (Molecular Structure Corporation & Rigaku, 2004)
;
_computing_structure_refinement 'SHELXL97 (Sheldrick, 2008)'
_computing_structure_solution 'SIR97 (Altomare <i>et al.</i>,  1999)'
_diffrn_ambient_temperature 113(2)
_diffrn_detector_area_resol_mean 14.62
_diffrn_measured_fraction_theta_full 0.995
_diffrn_measured_fraction_theta_max 0.995
_diffrn_measurement_device_type 'Rigaku/MSC Mercury CCD'
_diffrn_measurement_method \w
_diffrn_radiation_type 'Mo K\a'
_diffrn_radiation_wavelength 0.7107
_diffrn_reflns_av_R_equivalents 0.0387
_diffrn_reflns_av_sigmaI/netI 0.0390
_diffrn_reflns_limit_h_max 11
_diffrn_reflns_limit_h_min -13
_diffrn_reflns_limit_k_max 4
_diffrn_reflns_limit_k_min -6
_diffrn_reflns_limit_l_max 30
_diffrn_reflns_limit_l_min -26
_diffrn_reflns_number 8296
_diffrn_reflns_theta_full 27.48
_diffrn_reflns_theta_max 27.48
_diffrn_reflns_theta_min 3.37
_exptl_absorpt_coefficient_mu 3.856
_exptl_absorpt_correction_T_max 0.759
_exptl_absorpt_correction_T_min 0.531
_exptl_absorpt_correction_type integration
_exptl_absorpt_process_details '(NUMABS; Higashi, 1999)'
_exptl_crystal_colour colorless
_exptl_crystal_density_diffrn 1.624
_exptl_crystal_density_method 'not measured'
_exptl_crystal_description block
_exptl_crystal_F_000 520
_exptl_crystal_size_max 0.50
_exptl_crystal_size_mid 0.30
_exptl_crystal_size_min 0.20
_refine_diff_density_max 0.586
_refine_diff_density_min -0.746
_refine_ls_extinction_method none
_refine_ls_goodness_of_fit_ref 1.204
_refine_ls_hydrogen_treatment mixed
_refine_ls_matrix_type full
_refine_ls_number_parameters 137
_refine_ls_number_reflns 2418
_refine_ls_number_restraints 0
_refine_ls_restrained_S_all 1.204
_refine_ls_R_factor_all 0.0582
_refine_ls_R_factor_gt 0.0483
_refine_ls_shift/su_max 0.001
_refine_ls_shift/su_mean 0.000
_refine_ls_structure_factor_coef Fsqd
_refine_ls_weighting_details 'calc w=1/[\s^2^(Fo^2^)+(0.0037P)^2^+1.6325P] where P=(Fo^2^+2Fc^2^)/3'
_refine_ls_weighting_scheme calc
_refine_ls_wR_factor_gt 0.0739
_refine_ls_wR_factor_ref 0.0764
_reflns_number_gt 2201
_reflns_number_total 2418
_reflns_threshold_expression I>2\s(I)
_cod_data_source_file si2151.cif
_cod_data_source_block I
_cod_original_sg_symbol_H-M 'P 21/c'
_cod_database_code 2220911
_cod_database_fobs_code 2220911

loop_
_symmetry_equiv_pos_as_xyz
'x, y, z'
'-x, y+1/2, -z+1/2'
'-x, -y, -z'
'x, -y-1/2, z-1/2'

loop_
_atom_site_type_symbol
_atom_site_label
_atom_site_fract_x
_atom_site_fract_y
_atom_site_fract_z
_atom_site_U_iso_or_equiv
_atom_site_adp_type
_atom_site_calc_flag
_atom_site_refinement_flags
_atom_site_occupancy
_atom_site_disorder_assembly
_atom_site_disorder_group
C C1 0.4780(3) 0.1909(5) 0.40801(12) 0.0143(5) Uani d . 1 . .
O O1 0.4868(2) -0.0616(4) 0.41874(9) 0.0203(4) Uani d . 1 . .
N N1 0.5635(2) 0.3771(4) 0.44658(11) 0.0162(5) Uani d . 1 . .
H H1 0.551(3) 0.551(6) 0.4399(14) 0.019 Uiso d . 1 . .
N N2 0.6750(3) 0.3047(5) 0.50307(11) 0.0200(5) Uani d . 1 . .
H H2A 0.643(3) 0.205(7) 0.5240(15) 0.024 Uiso d . 1 . .
H H2B 0.740(3) 0.209(6) 0.4928(14) 0.024 Uiso d . 1 . .
C C2 0.3698(3) 0.3120(6) 0.34780(13) 0.0188(6) Uani d . 1 . .
H H2 0.3260 0.4839 0.3568 0.023 Uiso calc R 1 . .
O O2 0.2635(2) 0.1095(4) 0.31761(9) 0.0199(4) Uani d . 1 . .
C C3 0.1643(3) 0.0534(5) 0.34207(13) 0.0164(5) Uani d . 1 . .
C C4 0.0672(3) -0.1518(6) 0.31070(12) 0.0180(5) Uani d . 1 . .
H H4 0.0761 -0.2460 0.2766 0.022 Uiso calc R 1 . .
C C5 -0.0425(3) -0.2199(6) 0.32900(13) 0.0205(6) Uani d . 1 . .
H H5 -0.1092 -0.3595 0.3076 0.025 Uiso calc R 1 . .
C C6 -0.0528(3) -0.0808(6) 0.37882(14) 0.0222(6) Uani d . 1 . .
C C7 0.0439(3) 0.1215(6) 0.41093(14) 0.0218(6) Uani d . 1 . .
H H7 0.0353 0.2140 0.4453 0.026 Uiso calc R 1 . .
C C8 0.1534(3) 0.1881(6) 0.39257(13) 0.0190(6) Uani d . 1 . .
H H8 0.2208 0.3256 0.4145 0.023 Uiso calc R 1 . .
Br Br1 -0.20430(4) -0.16915(9) 0.403569(18) 0.04154(13) Uani d . 1 . .
C C9 0.4395(4) 0.3772(7) 0.30247(15) 0.0332(8) Uani d . 1 . .
H H9A 0.4827 0.2076 0.2943 0.050 Uiso calc R 1 . .
H H9B 0.5125 0.5194 0.3204 0.050 Uiso calc R 1 . .
H H9C 0.3682 0.4466 0.2634 0.050 Uiso calc R 1 . .

loop_
_atom_site_aniso_label
_atom_site_aniso_U_11
_atom_site_aniso_U_22
_atom_site_aniso_U_33
_atom_site_aniso_U_12
_atom_site_aniso_U_13
_atom_site_aniso_U_23
C1 0.0158(13) 0.0134(12) 0.0163(13) -0.0004(10) 0.0090(11) 0.0010(10)
O1 0.0227(11) 0.0116(9) 0.0254(11) -0.0004(8) 0.0079(9) 0.0015(8)
N1 0.0194(12) 0.0079(10) 0.0167(12) 0.0010(9) 0.0020(10) 0.0014(9)
N2 0.0196(12) 0.0209(12) 0.0168(12) 0.0003(10) 0.0041(10) 0.0026(10)
C2 0.0176(13) 0.0184(13) 0.0176(14) -0.0041(11) 0.0035(11) 0.0023(11)
O2 0.0209(10) 0.0220(10) 0.0152(10) -0.0090(8) 0.0053(8) -0.0031(8)
C3 0.0145(13) 0.0166(13) 0.0146(13) 0.0008(10) 0.0017(11) 0.0041(10)
C4 0.0186(13) 0.0177(13) 0.0140(13) 0.0000(11) 0.0023(11) -0.0006(11)
C5 0.0178(14) 0.0194(14) 0.0194(15) -0.0039(11) 0.0018(11) 0.0008(11)
C6 0.0165(14) 0.0272(15) 0.0218(15) 0.0005(11) 0.0062(12) 0.0047(12)
C7 0.0212(15) 0.0216(15) 0.0200(15) 0.0031(11) 0.0049(12) -0.0021(11)
C8 0.0159(13) 0.0182(13) 0.0176(14) -0.0010(11) 0.0006(11) -0.0019(11)
Br1 0.02723(18) 0.0649(3) 0.0383(2) -0.01613(17) 0.01901(15) -0.01174(19)
C9 0.0321(18) 0.043(2) 0.0216(16) -0.0163(15) 0.0075(14) 0.0044(14)

loop_
_atom_type_symbol
_atom_type_description
_atom_type_scat_dispersion_real
_atom_type_scat_dispersion_imag
_atom_type_scat_source
C C 0.0033 0.0016 'International Tables Vol C Tables 4.2.6.8 and 6.1.1.4'
H H 0.0000 0.0000 'International Tables Vol C Tables 4.2.6.8 and 6.1.1.4'
Br Br -0.2901 2.4595 'International Tables Vol C Tables 4.2.6.8 and 6.1.1.4'
N N 0.0061 0.0033 'International Tables Vol C Tables 4.2.6.8 and 6.1.1.4'
O O 0.0106 0.0060 'International Tables Vol C Tables 4.2.6.8 and 6.1.1.4'

loop_
_geom_angle_atom_site_label_1
_geom_angle_atom_site_label_2
_geom_angle_atom_site_label_3
_geom_angle_site_symmetry_1
_geom_angle_site_symmetry_3
_geom_angle
_geom_angle_publ_flag
O1 C1 N1 . . 123.1(2) ?
O1 C1 C2 . . 122.0(2) ?
N1 C1 C2 . . 114.9(2) ?
C1 N1 N2 . . 123.4(2) ?
C1 N1 H1 . . 121(2) ?
N2 N1 H1 . . 115(2) ?
N1 N2 H2A . . 109(2) ?
N1 N2 H2B . . 107(2) ?
H2A N2 H2B . . 111(3) ?
O2 C2 C9 . . 105.8(2) ?
O2 C2 C1 . . 109.9(2) ?
C9 C2 C1 . . 110.3(2) ?
O2 C2 H2 . . 110.3 ?
C9 C2 H2 . . 110.3 ?
C1 C2 H2 . . 110.3 ?
C3 O2 C2 . . 118.5(2) ?
O2 C3 C8 . . 125.4(2) ?
O2 C3 C4 . . 114.6(2) ?
C8 C3 C4 . . 120.1(3) ?
C5 C4 C3 . . 120.4(3) ?
C5 C4 H4 . . 119.8 ?
C3 C4 H4 . . 119.8 ?
C6 C5 C4 . . 118.7(3) ?
C6 C5 H5 . . 120.7 ?
C4 C5 H5 . . 120.7 ?
C5 C6 C7 . . 121.6(3) ?
C5 C6 Br1 . . 119.0(2) ?
C7 C6 Br1 . . 119.4(2) ?
C6 C7 C8 . . 119.5(3) ?
C6 C7 H7 . . 120.3 ?
C8 C7 H7 . . 120.3 ?
C3 C8 C7 . . 119.8(3) ?
C3 C8 H8 . . 120.1 ?
C7 C8 H8 . . 120.1 ?
C2 C9 H9A . . 109.5 ?
C2 C9 H9B . . 109.5 ?
H9A C9 H9B . . 109.5 ?
C2 C9 H9C . . 109.5 ?
H9A C9 H9C . . 109.5 ?
H9B C9 H9C . . 109.5 ?

loop_
_geom_bond_atom_site_label_1
_geom_bond_atom_site_label_2
_geom_bond_site_symmetry_2
_geom_bond_distance
_geom_bond_publ_flag
C1 O1 . 1.234(3) ?
C1 N1 . 1.330(3) ?
C1 C2 . 1.529(4) ?
N1 N2 . 1.415(3) ?
N1 H1 . 0.85(3) ?
N2 H2A . 0.83(3) ?
N2 H2B . 0.92(3) ?
C2 O2 . 1.427(3) ?
C2 C9 . 1.520(4) ?
C2 H2 . 1.0000 ?
O2 C3 . 1.372(3) ?
C3 C8 . 1.385(4) ?
C3 C4 . 1.392(4) ?
C4 C5 . 1.389(4) ?
C4 H4 . 0.9500 ?
C5 C6 . 1.379(4) ?
C5 H5 . 0.9500 ?
C6 C7 . 1.384(4) ?
C6 Br1 . 1.903(3) ?
C7 C8 . 1.385(4) ?
C7 H7 . 0.9500 ?
C8 H8 . 0.9500 ?
C9 H9A . 0.9800 ?
C9 H9B . 0.9800 ?
C9 H9C . 0.9800 ?

loop_
_geom_hbond_atom_site_label_D
_geom_hbond_atom_site_label_H
_geom_hbond_atom_site_label_A
_geom_hbond_site_symmetry_A
_geom_hbond_distance_DH
_geom_hbond_distance_HA
_geom_hbond_distance_DA
_geom_hbond_angle_DHA
N1 H1 O1 1_565 0.85(3) 1.97(3) 2.812(3) 170(3)
N2 H2A O1 3_656 0.83(3) 2.33(3) 3.127(3) 161(3)

loop_
_geom_torsion_atom_site_label_1
_geom_torsion_atom_site_label_2
_geom_torsion_atom_site_label_3
_geom_torsion_atom_site_label_4
_geom_torsion_site_symmetry_1
_geom_torsion_site_symmetry_2
_geom_torsion_site_symmetry_3
_geom_torsion_site_symmetry_4
_geom_torsion
_geom_torsion_publ_flag
O1 C1 N1 N2 . . . . 1.5(4) ?
C2 C1 N1 N2 . . . . -176.7(2) ?
O1 C1 C2 O2 . . . . 15.9(4) ?
N1 C1 C2 O2 . . . . -165.9(2) ?
O1 C1 C2 C9 . . . . -100.3(3) ?
N1 C1 C2 C9 . . . . 77.9(3) ?
C9 C2 O2 C3 . . . . -166.8(2) ?
C1 C2 O2 C3 . . . . 74.1(3) ?
C2 O2 C3 C8 . . . . 3.5(4) ?
C2 O2 C3 C4 . . . . -178.3(2) ?
O2 C3 C4 C5 . . . . -177.1(2) ?
C8 C3 C4 C5 . . . . 1.1(4) ?
C3 C4 C5 C6 . . . . -0.2(4) ?
C4 C5 C6 C7 . . . . -0.6(4) ?
C4 C5 C6 Br1 . . . . 179.2(2) ?
C5 C6 C7 C8 . . . . 0.4(4) ?
Br1 C6 C7 C8 . . . . -179.3(2) ?
O2 C3 C8 C7 . . . . 176.8(2) ?
C4 C3 C8 C7 . . . . -1.3(4) ?
C6 C7 C8 C3 . . . . 0.5(4) ?

loop_
_cod_related_entry_id
_cod_related_entry_database
_cod_related_entry_code
1 ChemSpider 3545856
